data_4074973
loop_
_publ_author_name
'Sykes, Alison Cartwright'
'White, Peter'
'Brookhart, Maurice'

_publ_section_title
;
 Reactions of Anilines and Benzamides with a Fourteen-Electron Iridium(I)
 Bis(Phosphinite) Complex: N-H Oxidative Addition versus Lewis Base
 Coordination.
;
_journal_issue 7
_journal_name_full Organometallics
_journal_page_first 1664
_journal_page_last 1675
_journal_paper_doi 10.1021/om051070n
_journal_volume 25
_journal_year 2006
_chemical_formula_moiety 'C29 H41 F5 Ir N O3 P2'
_chemical_formula_sum 'C29 H41 F5 Ir N O3 P2'
_chemical_formula_weight 800.77
_chemical_name_systematic
; 
 ? 
;
_space_group_IT_number 14
_symmetry_cell_setting monoclinic
_symmetry_space_group_name_Hall '-P 2ybc'
_symmetry_space_group_name_H-M 'P 1 21/c 1'
_atom_sites_solution_hydrogens geom
_atom_sites_solution_primary direct
_atom_sites_solution_secondary difmap
_audit_creation_method SHELXL-97
_cell_angle_alpha 90.00
_cell_angle_beta 96.482(3)
_cell_angle_gamma 90.00
_cell_formula_units_Z 4
_cell_length_a 7.8644(12)
_cell_length_b 18.856(3)
_cell_length_c 21.332(3)
_cell_measurement_reflns_used 894
_cell_measurement_temperature 173(2)
_cell_measurement_theta_max 26.92
_cell_measurement_theta_min 2.82
_cell_volume 3143.1(8)
_computing_cell_refinement 'Bruker SMART'
_computing_data_collection 'Bruker SMART'
_computing_data_reduction 'Bruker SAINT'
_computing_molecular_graphics 'Bruker SHELXTL'
_computing_publication_material 'Bruker SHELXTL'
_computing_structure_refinement 'SHELXL-97 (Sheldrick, 1997)'
_computing_structure_solution 'SHELXS-97 (Sheldrick, 1990)'
_diffrn_ambient_temperature 173(2)
_diffrn_measured_fraction_theta_full 0.967
_diffrn_measured_fraction_theta_max 0.967
_diffrn_measurement_device_type 'SMART 1K CCD area detector'
_diffrn_measurement_method 'phi scans'
_diffrn_radiation_monochromator graphite
_diffrn_radiation_source 'fine-focus sealed tube'
_diffrn_radiation_type MoK\a
_diffrn_radiation_wavelength 0.71073
_diffrn_reflns_av_R_equivalents 0.0429
_diffrn_reflns_av_sigmaI/netI 0.0622
_diffrn_reflns_limit_h_max 10
_diffrn_reflns_limit_h_min -9
_diffrn_reflns_limit_k_max 24
_diffrn_reflns_limit_k_min -17
_diffrn_reflns_limit_l_max 26
_diffrn_reflns_limit_l_min -27
_diffrn_reflns_number 13854
_diffrn_reflns_theta_full 27.00
_diffrn_reflns_theta_max 27.00
_diffrn_reflns_theta_min 1.45
_exptl_absorpt_coefficient_mu 4.410
_exptl_absorpt_correction_type none
_exptl_crystal_colour colourless
_exptl_crystal_density_diffrn 1.692
_exptl_crystal_density_meas 0
_exptl_crystal_density_method 'not measured'
_exptl_crystal_description needle
_exptl_crystal_F_000 1592
_exptl_crystal_size_max 0.25
_exptl_crystal_size_mid 0.05
_exptl_crystal_size_min 0.05
_refine_diff_density_max 1.203
_refine_diff_density_min -1.083
_refine_diff_density_rms 0.157
_refine_ls_extinction_coef 0.00012(7)
_refine_ls_extinction_expression Fc^*^=kFc[1+0.001xFc^2^\l^3^/sin(2\q)]^-1/4^
_refine_ls_extinction_method SHELXL
_refine_ls_goodness_of_fit_ref 1.046
_refine_ls_hydrogen_treatment mixed
_refine_ls_matrix_type full
_refine_ls_number_parameters 387
_refine_ls_number_reflns 6618
_refine_ls_number_restraints 2
_refine_ls_restrained_S_all 1.046
_refine_ls_R_factor_all 0.0576
_refine_ls_R_factor_gt 0.0356
_refine_ls_shift/su_max 0.005
_refine_ls_shift/su_mean 0.000
_refine_ls_structure_factor_coef Fsqd
_refine_ls_weighting_details 'calc w=1/[\s^2^(Fo^2^)+(0.0325P)^2^+5.2344P] where P=(Fo^2^+2Fc^2^)/3'
_refine_ls_weighting_scheme calc
_refine_ls_wR_factor_gt 0.0730
_refine_ls_wR_factor_ref 0.0871
_reflns_number_gt 5033
_reflns_number_total 6618
_reflns_threshold_expression >2sigma(I)
_cod_data_source_file om051070nsi20051215_121938.cif
_cod_data_source_block c05216
_cod_depositor_comments
;
The following automatic conversions were performed:

'_symmetry_cell_setting' value 'Monoclinic' changed to 'monoclinic'
according to /home/saulius/struct/CIF-dictionaries/cif_core.dic
dictionary named 'cif_core.dic' version 2.4.1 from 2010-06-29.

Automatic conversion script
Id: cif_fix_values 1715 2011-07-08 13:25:40Z adriana 
;
_cod_original_cell_volume 3143.2(8)
_cod_original_sg_symbol_H-M P2(1)/c
_cod_database_code 4074973

loop_
_symmetry_equiv_pos_as_xyz
'x, y, z'
'-x, y+1/2, -z+1/2'
'-x, -y, -z'
'x, -y-1/2, z-1/2'

loop_
_atom_site_label
_atom_site_type_symbol
_atom_site_fract_x
_atom_site_fract_y
_atom_site_fract_z
_atom_site_U_iso_or_equiv
_atom_site_adp_type
_atom_site_occupancy
_atom_site_symmetry_multiplicity
_atom_site_calc_flag
_atom_site_refinement_flags
Ir1 Ir 0.26259(3) 0.774113(11) 0.487552(9) 0.01463(8) Uani 1 1 d D
P1 P 0.32831(18) 0.82980(8) 0.58515(6) 0.0165(3) Uani 1 1 d .
P2 P 0.2235(2) 0.67389(8) 0.42374(6) 0.0190(3) Uani 1 1 d .
C1 C 0.0322(8) 0.8134(3) 0.4684(2) 0.0218(13) Uani 1 1 d D
O2 O -0.1061(6) 0.8292(3) 0.46279(19) 0.0332(11) Uani 1 1 d .
O3 O 0.1993(5) 0.7902(2) 0.63036(16) 0.0187(9) Uani 1 1 d .
C4 C 0.1303(7) 0.7243(3) 0.6075(2) 0.0193(12) Uani 1 1 d .
C5 C 0.0490(8) 0.6813(3) 0.6467(3) 0.0233(13) Uani 1 1 d .
H5 H 0.0402 0.6948 0.6891 0.028 Uiso 1 1 calc R
C6 C -0.0202(8) 0.6176(4) 0.6229(3) 0.0311(15) Uani 1 1 d .
H6 H -0.0786 0.5877 0.6492 0.037 Uiso 1 1 calc R
C7 C -0.0049(8) 0.5968(3) 0.5607(3) 0.0275(14) Uani 1 1 d .
H7 H -0.0514 0.5531 0.5445 0.033 Uiso 1 1 calc R
C8 C 0.0796(8) 0.6417(3) 0.5239(3) 0.0233(13) Uani 1 1 d .
C9 C 0.1488(7) 0.7067(3) 0.5454(2) 0.0166(12) Uani 1 1 d .
O10 O 0.0940(5) 0.6240(2) 0.46101(17) 0.0263(10) Uani 1 1 d .
N11 N 0.4117(6) 0.8406(3) 0.4314(2) 0.0220(11) Uani 1 1 d .
H11 H 0.5140 0.8505 0.4505 0.026 Uiso 1 1 calc R
C12 C 0.3819(8) 0.8704(3) 0.3731(2) 0.0199(12) Uani 1 1 d .
C13 C 0.2318(8) 0.9053(3) 0.3496(3) 0.0252(14) Uani 1 1 d .
C14 C 0.2083(9) 0.9376(4) 0.2912(3) 0.0329(16) Uani 1 1 d .
C15 C 0.3356(9) 0.9396(4) 0.2529(3) 0.0302(15) Uani 1 1 d .
C16 C 0.4887(8) 0.9069(3) 0.2736(3) 0.0265(14) Uani 1 1 d .
C17 C 0.5076(7) 0.8733(3) 0.3310(3) 0.0211(13) Uani 1 1 d .
F18 F 0.0998(5) 0.9107(2) 0.38551(17) 0.0375(10) Uani 1 1 d .
F19 F 0.0580(6) 0.9705(3) 0.2724(2) 0.0602(14) Uani 1 1 d .
F20 F 0.3159(6) 0.9734(3) 0.19639(18) 0.0575(13) Uani 1 1 d .
F21 F 0.6184(5) 0.9078(2) 0.23749(16) 0.0395(10) Uani 1 1 d .
F22 F 0.6603(5) 0.8415(2) 0.34940(17) 0.0410(10) Uani 1 1 d .
C23 C 0.5472(8) 0.8069(4) 0.6264(3) 0.0289(15) Uani 1 1 d .
C24 C 0.5438(9) 0.7274(4) 0.6434(3) 0.0390(17) Uani 1 1 d .
H24A H 0.5059 0.6998 0.6055 0.059 Uiso 1 1 calc R
H24B H 0.4646 0.7198 0.6751 0.059 Uiso 1 1 calc R
H24C H 0.6589 0.7121 0.6605 0.059 Uiso 1 1 calc R
C25 C 0.5965(9) 0.8478(4) 0.6881(3) 0.045(2) Uani 1 1 d .
H25A H 0.7069 0.8305 0.7082 0.067 Uiso 1 1 calc R
H25B H 0.5086 0.8405 0.7166 0.067 Uiso 1 1 calc R
H25C H 0.6053 0.8985 0.6788 0.067 Uiso 1 1 calc R
C26 C 0.6819(8) 0.8203(4) 0.5819(3) 0.0370(17) Uani 1 1 d .
H26A H 0.6853 0.8710 0.5720 0.055 Uiso 1 1 calc R
H26B H 0.6530 0.7933 0.5429 0.055 Uiso 1 1 calc R
H26C H 0.7941 0.8051 0.6021 0.055 Uiso 1 1 calc R
C27 C 0.2760(8) 0.9247(3) 0.5967(3) 0.0238(13) Uani 1 1 d .
C28 C 0.2538(9) 0.9447(3) 0.6654(3) 0.0316(16) Uani 1 1 d .
H28A H 0.3627 0.9380 0.6919 0.047 Uiso 1 1 calc R
H28B H 0.1663 0.9143 0.6807 0.047 Uiso 1 1 calc R
H28C H 0.2185 0.9944 0.6671 0.047 Uiso 1 1 calc R
C29 C 0.4110(10) 0.9696(4) 0.5704(3) 0.0416(18) Uani 1 1 d .
H29A H 0.3745 1.0193 0.5687 0.062 Uiso 1 1 calc R
H29B H 0.4262 0.9533 0.5277 0.062 Uiso 1 1 calc R
H29C H 0.5195 0.9653 0.5975 0.062 Uiso 1 1 calc R
C30 C 0.1035(10) 0.9401(4) 0.5574(3) 0.0399(18) Uani 1 1 d .
H30A H 0.0684 0.9889 0.5652 0.060 Uiso 1 1 calc R
H30B H 0.0167 0.9071 0.5696 0.060 Uiso 1 1 calc R
H30C H 0.1157 0.9341 0.5125 0.060 Uiso 1 1 calc R
C31 C 0.4181(9) 0.6157(3) 0.4257(3) 0.0297(15) Uani 1 1 d .
C32 C 0.4666(10) 0.5925(4) 0.4939(3) 0.0433(19) Uani 1 1 d .
H32A H 0.5730 0.5651 0.4969 0.065 Uiso 1 1 calc R
H32B H 0.3749 0.5631 0.5076 0.065 Uiso 1 1 calc R
H32C H 0.4828 0.6345 0.5210 0.065 Uiso 1 1 calc R
C33 C 0.5694(9) 0.6574(4) 0.4040(4) 0.0411(18) Uani 1 1 d .
H33A H 0.5925 0.6992 0.4310 0.062 Uiso 1 1 calc R
H33B H 0.5407 0.6726 0.3602 0.062 Uiso 1 1 calc R
H33C H 0.6711 0.6270 0.4072 0.062 Uiso 1 1 calc R
C34 C 0.3906(10) 0.5480(3) 0.3854(3) 0.0370(17) Uani 1 1 d .
H34A H 0.3705 0.5610 0.3407 0.056 Uiso 1 1 calc R
H34B H 0.2913 0.5221 0.3974 0.056 Uiso 1 1 calc R
H34C H 0.4926 0.5179 0.3924 0.056 Uiso 1 1 calc R
C35 C 0.1025(8) 0.6755(3) 0.3433(2) 0.0255(14) Uani 1 1 d .
C36 C 0.2262(10) 0.6973(4) 0.2955(3) 0.0388(18) Uani 1 1 d .
H36A H 0.1617 0.7038 0.2538 0.058 Uiso 1 1 calc R
H36B H 0.3122 0.6600 0.2931 0.058 Uiso 1 1 calc R
H36C H 0.2832 0.7418 0.3091 0.058 Uiso 1 1 calc R
C37 C 0.0142(9) 0.6038(3) 0.3246(3) 0.0356(17) Uani 1 1 d .
H37A H -0.0559 0.5892 0.3575 0.053 Uiso 1 1 calc R
H37B H 0.1015 0.5677 0.3200 0.053 Uiso 1 1 calc R
H37C H -0.0587 0.6093 0.2845 0.053 Uiso 1 1 calc R
C38 C -0.0364(9) 0.7314(4) 0.3423(3) 0.0358(16) Uani 1 1 d .
H38A H 0.0158 0.7778 0.3524 0.054 Uiso 1 1 calc R
H38B H -0.1139 0.7194 0.3736 0.054 Uiso 1 1 calc R
H38C H -0.1010 0.7330 0.3003 0.054 Uiso 1 1 calc R
H1 H 0.425(5) 0.733(3) 0.504(4) 0.11(4) Uiso 1 1 d D

loop_
_atom_site_aniso_label
_atom_site_aniso_U_11
_atom_site_aniso_U_22
_atom_site_aniso_U_33
_atom_site_aniso_U_23
_atom_site_aniso_U_13
_atom_site_aniso_U_12
Ir1 0.01680(12) 0.01409(11) 0.01342(10) 0.00092(9) 0.00356(7) -0.00053(10)
P1 0.0176(7) 0.0172(7) 0.0151(6) 0.0006(6) 0.0036(6) -0.0016(6)
P2 0.0248(8) 0.0162(7) 0.0164(6) -0.0011(6) 0.0050(6) -0.0013(6)
C1 0.025(3) 0.024(3) 0.017(3) -0.002(2) 0.003(2) -0.006(3)
O2 0.022(2) 0.049(3) 0.029(2) 0.000(2) 0.0050(19) 0.006(2)
O3 0.020(2) 0.021(2) 0.0166(18) 0.0014(15) 0.0076(16) -0.0032(17)
C4 0.017(3) 0.021(3) 0.021(3) 0.002(2) 0.004(2) 0.001(3)
C5 0.029(3) 0.025(3) 0.018(3) -0.001(2) 0.011(2) -0.004(3)
C6 0.035(4) 0.032(4) 0.028(3) 0.003(3) 0.012(3) -0.007(3)
C7 0.036(4) 0.022(3) 0.027(3) -0.003(3) 0.014(3) -0.011(3)
C8 0.027(3) 0.021(3) 0.024(3) 0.000(2) 0.009(3) -0.001(3)
C9 0.019(3) 0.018(3) 0.013(2) 0.005(2) 0.005(2) -0.002(2)
O10 0.036(3) 0.024(2) 0.021(2) -0.0053(17) 0.0129(18) -0.009(2)
N11 0.021(3) 0.026(3) 0.019(2) 0.006(2) 0.003(2) -0.009(2)
C12 0.026(3) 0.013(3) 0.020(3) -0.002(2) 0.003(2) -0.005(2)
C13 0.029(3) 0.022(3) 0.025(3) -0.002(3) 0.010(3) 0.001(3)
C14 0.036(4) 0.030(4) 0.033(3) 0.013(3) 0.002(3) 0.009(3)
C15 0.037(4) 0.033(4) 0.021(3) 0.010(3) 0.006(3) -0.004(3)
C16 0.032(4) 0.027(3) 0.022(3) -0.006(3) 0.012(3) -0.009(3)
C17 0.018(3) 0.020(3) 0.025(3) 0.001(2) 0.002(2) -0.003(2)
F18 0.036(2) 0.041(2) 0.039(2) 0.0181(18) 0.0190(18) 0.0187(19)
F19 0.050(3) 0.077(4) 0.056(3) 0.042(3) 0.017(2) 0.026(3)
F20 0.058(3) 0.082(4) 0.034(2) 0.036(2) 0.009(2) 0.003(3)
F21 0.044(2) 0.049(3) 0.0290(19) 0.0026(17) 0.0194(18) -0.010(2)
F22 0.025(2) 0.061(3) 0.039(2) 0.0170(19) 0.0125(17) 0.0090(19)
C23 0.024(3) 0.045(4) 0.018(3) 0.001(3) 0.000(3) -0.002(3)
C24 0.032(4) 0.052(5) 0.033(3) 0.008(3) 0.001(3) 0.016(4)
C25 0.032(4) 0.074(6) 0.025(3) -0.007(3) -0.006(3) -0.005(4)
C26 0.016(3) 0.060(5) 0.035(3) -0.002(3) 0.004(3) 0.000(3)
C27 0.034(4) 0.016(3) 0.022(3) 0.001(2) 0.008(3) -0.003(3)
C28 0.047(4) 0.024(4) 0.025(3) -0.006(3) 0.008(3) -0.002(3)
C29 0.065(5) 0.024(4) 0.039(4) -0.003(3) 0.020(4) -0.014(4)
C30 0.061(5) 0.022(4) 0.035(4) -0.007(3) 0.001(3) 0.013(3)
C31 0.035(4) 0.019(3) 0.037(3) -0.002(3) 0.012(3) 0.000(3)
C32 0.060(5) 0.023(4) 0.045(4) -0.005(3) -0.003(4) 0.020(4)
C33 0.028(4) 0.037(4) 0.059(5) -0.005(3) 0.006(3) 0.010(3)
C34 0.046(4) 0.021(4) 0.045(4) -0.006(3) 0.011(3) 0.011(3)
C35 0.035(4) 0.026(3) 0.015(3) -0.005(2) 0.003(2) -0.003(3)
C36 0.066(5) 0.034(4) 0.019(3) -0.002(3) 0.015(3) -0.007(4)
C37 0.046(4) 0.030(4) 0.029(3) -0.011(3) -0.001(3) -0.008(3)
C38 0.039(4) 0.041(4) 0.024(3) -0.007(3) -0.009(3) 0.002(3)

loop_
_atom_type_symbol
_atom_type_description
_atom_type_scat_dispersion_real
_atom_type_scat_dispersion_imag
_atom_type_scat_source
C C 0.0033 0.0016 'International Tables Vol C Tables 4.2.6.8 and 6.1.1.4'
H H 0.0000 0.0000 'International Tables Vol C Tables 4.2.6.8 and 6.1.1.4'
N N 0.0061 0.0033 'International Tables Vol C Tables 4.2.6.8 and 6.1.1.4'
O O 0.0106 0.0060 'International Tables Vol C Tables 4.2.6.8 and 6.1.1.4'
F F 0.0171 0.0103 'International Tables Vol C Tables 4.2.6.8 and 6.1.1.4'
P P 0.1023 0.0942 'International Tables Vol C Tables 4.2.6.8 and 6.1.1.4'
Ir Ir -1.4442 7.9887 'International Tables Vol C Tables 4.2.6.8 and 6.1.1.4'

loop_
_geom_angle_atom_site_label_1
_geom_angle_atom_site_label_2
_geom_angle_atom_site_label_3
_geom_angle
C1 Ir1 C9 84.4(2)
C1 Ir1 N11 102.2(2)
C9 Ir1 N11 173.3(2)
C1 Ir1 P2 97.30(17)
C9 Ir1 P2 79.07(16)
N11 Ir1 P2 100.97(13)
C1 Ir1 P1 97.03(16)
C9 Ir1 P1 79.05(15)
N11 Ir1 P1 98.82(13)
P2 Ir1 P1 152.45(5)
O3 P1 C27 101.4(2)
O3 P1 C23 102.2(2)
C27 P1 C23 111.2(3)
O3 P1 Ir1 103.17(14)
C27 P1 Ir1 121.41(18)
C23 P1 Ir1 114.2(2)
O10 P2 C35 100.0(3)
O10 P2 C31 101.6(3)
C35 P2 C31 111.0(3)
O10 P2 Ir1 103.21(15)
C35 P2 Ir1 123.0(2)
C31 P2 Ir1 114.1(2)
O2 C1 Ir1 170.8(5)
C4 O3 P1 115.5(3)
C5 C4 C9 123.1(5)
C5 C4 O3 119.5(5)
C9 C4 O3 117.4(5)
C4 C5 C6 118.6(5)
C5 C6 C7 121.0(6)
C8 C7 C6 117.8(6)
C7 C8 C9 123.3(5)
C7 C8 O10 119.8(5)
C9 C8 O10 116.9(5)
C4 C9 C8 116.3(5)
C4 C9 Ir1 121.8(4)
C8 C9 Ir1 121.9(4)
C8 O10 P2 116.5(4)
C12 N11 Ir1 134.1(4)
N11 C12 C13 125.1(6)
N11 C12 C17 122.5(5)
C13 C12 C17 112.2(5)
F18 C13 C14 116.2(6)
F18 C13 C12 120.1(5)
C14 C13 C12 123.7(6)
F19 C14 C15 119.0(5)
F19 C14 C13 119.6(6)
C15 C14 C13 121.4(6)
F20 C15 C14 121.9(6)
F20 C15 C16 120.2(6)
C14 C15 C16 118.0(5)
F21 C16 C17 120.2(6)
F21 C16 C15 120.1(5)
C17 C16 C15 119.7(6)
F22 C17 C16 117.7(5)
F22 C17 C12 117.3(5)
C16 C17 C12 125.0(6)
C26 C23 C25 109.0(6)
C26 C23 C24 109.8(6)
C25 C23 C24 107.2(5)
C26 C23 P1 109.4(4)
C25 C23 P1 114.3(5)
C24 C23 P1 107.0(4)
C29 C27 C30 107.6(5)
C29 C27 C28 112.0(5)
C30 C27 C28 106.5(5)
C29 C27 P1 108.3(5)
C30 C27 P1 107.7(4)
C28 C27 P1 114.4(4)
C32 C31 C34 107.4(5)
C32 C31 C33 108.3(6)
C34 C31 C33 108.7(6)
C32 C31 P2 107.6(5)
C34 C31 P2 114.1(5)
C33 C31 P2 110.5(4)
C38 C35 C36 108.2(5)
C38 C35 C37 107.5(5)
C36 C35 C37 111.0(5)
C38 C35 P2 108.4(4)
C36 C35 P2 108.6(4)
C37 C35 P2 112.9(4)

loop_
_geom_bond_atom_site_label_1
_geom_bond_atom_site_label_2
_geom_bond_distance
Ir1 C1 1.957(6)
Ir1 C9 2.046(5)
Ir1 N11 2.168(5)
Ir1 P2 2.3291(15)
Ir1 P1 2.3369(14)
P1 O3 1.655(4)
P1 C27 1.858(6)
P1 C23 1.893(6)
P2 O10 1.655(4)
P2 C35 1.866(5)
P2 C31 1.880(7)
C1 O2 1.121(7)
O3 C4 1.420(7)
C4 C5 1.374(8)
C4 C9 1.389(7)
C5 C6 1.390(9)
C6 C7 1.402(8)
C7 C8 1.375(8)
C8 C9 1.398(8)
C8 O10 1.400(7)
N11 C12 1.361(7)
C12 C13 1.394(8)
C12 C17 1.410(8)
C13 F18 1.362(7)
C13 C14 1.379(8)
C14 F19 1.356(7)
C14 C15 1.363(9)
C15 F20 1.357(7)
C15 C16 1.380(9)
C16 F21 1.346(7)
C16 C17 1.371(8)
C17 F22 1.360(7)
C23 C26 1.521(9)
C23 C25 1.536(8)
C23 C24 1.543(10)
C27 C29 1.516(9)
C27 C30 1.540(9)
C27 C28 1.540(8)
C31 C32 1.527(9)
C31 C34 1.540(9)
C31 C33 1.540(10)
C35 C38 1.517(9)
C35 C36 1.543(9)
C35 C37 1.551(8)
